data_4101106
_publ_section_title
;
Mimicking [2,2]Paracyclophane Topology : Molecular Clips for the
 Coordination-Driven Co-facial Assembly of pi-Conjugated Systems
;
_journal_name_full 'Journal of the American Chemical Society'
_journal_paper_doi 10.1021/ja058617+
_journal_year 2006
_chemical_formula_moiety 'C62 H48 Cl11 Cu2 F12 N6 P4'
_chemical_formula_sum 'C62 H48 Cl11 Cu2 F12 N6 P4'
_chemical_formula_weight 1745.97
_space_group_IT_number 2
_symmetry_cell_setting triclinic
_symmetry_space_group_name_Hall '-P 1'
_symmetry_space_group_name_H-M 'P -1'
_cell_angle_alpha 81.7810(5)
_cell_angle_beta 72.9085(6)
_cell_angle_gamma 86.5873(7)
_cell_formula_units_Z 2
_cell_length_a 14.5703(2)
_cell_length_b 15.7547(2)
_cell_length_c 16.3777(2)
_cell_measurement_temperature 120(2)
_cell_volume 3555.96(8)
_diffrn_ambient_temperature 120(2)
_exptl_crystal_density_diffrn 1.631
_cod_database_code 4101106

loop_
_symmetry_equiv_pos_as_xyz
'x, y, z'
'-x, -y, -z'

loop_
_atom_site_label
_atom_site_type_symbol
_atom_site_fract_x
_atom_site_fract_y
_atom_site_fract_z
_atom_site_U_iso_or_equiv
_atom_site_adp_type
_atom_site_occupancy
_atom_site_symmetry_multiplicity
_atom_site_calc_flag
_atom_site_refinement_flags
_atom_site_disorder_assembly
_atom_site_disorder_group
Cu1 Cu 0.15865(3) 0.30972(3) 0.18012(3) 0.02661(13) Uani 1 1 d . . .
Cu2 Cu 0.21204(3) 0.28700(3) 0.32074(3) 0.02651(13) Uani 1 1 d . . .
P1 P 0.08062(6) 0.37551(5) 0.29843(5) 0.02468(18) Uani 1 1 d . . .
P2 P 0.16915(6) 0.14887(5) 0.35015(5) 0.02725(19) Uani 1 1 d . . .
N1 N 0.0352(2) 0.3387(2) 0.1450(2) 0.0335(6) Uani 1 1 d . . .
N2 N 0.1914(2) 0.34734(19) 0.42775(19) 0.0307(6) Uani 1 1 d . . .
N3 N 0.2182(2) 0.20147(19) 0.13094(18) 0.0284(6) Uani 1 1 d . . .
N4 N 0.1149(2) 0.1677(2) 0.5308(2) 0.0348(7) Uani 1 1 d . . .
C1 C -0.0388(2) 0.3613(2) 0.2904(2) 0.0283(7) Uani 1 1 d . . .
C2 C -0.1046(3) 0.3535(2) 0.3704(2) 0.0308(7) Uani 1 1 d . . .
C3 C -0.2098(3) 0.3365(3) 0.3883(3) 0.0439(9) Uani 1 1 d . . .
H3A H -0.2164 0.2796 0.3747 0.053 Uiso 1 1 calc R . .
H3B H -0.2357 0.3774 0.3502 0.053 Uiso 1 1 calc R . .
C4 C -0.2689(3) 0.3423(4) 0.4808(3) 0.0540(12) Uani 1 1 d . . .
H4A H -0.2827 0.4022 0.4882 0.065 Uiso 1 1 calc R . .
H4B H -0.3296 0.3142 0.4920 0.065 Uiso 1 1 calc R . .
C5 C -0.2186(3) 0.3019(3) 0.5451(3) 0.0502(11) Uani 1 1 d . . .
H5A H -0.2044 0.2420 0.5379 0.060 Uiso 1 1 calc R . .
H5B H -0.2605 0.3044 0.6030 0.060 Uiso 1 1 calc R . .
C6 C -0.1252(3) 0.3481(3) 0.5334(2) 0.0379(8) Uani 1 1 d . . .
H6A H -0.1406 0.4042 0.5524 0.045 Uiso 1 1 calc R . .
H6B H -0.0896 0.3157 0.5694 0.045 Uiso 1 1 calc R . .
C7 C -0.0630(3) 0.3588(2) 0.4409(2) 0.0305(7) Uani 1 1 d . . .
C8 C 0.0333(3) 0.3710(2) 0.4152(2) 0.0279(7) Uani 1 1 d . . .
C9 C 0.1011(3) 0.3763(2) 0.4648(2) 0.0292(7) Uani 1 1 d . . .
C10 C 0.0781(3) 0.4110(2) 0.5427(2) 0.0359(8) Uani 1 1 d . . .
H10 H 0.0164 0.4319 0.5668 0.043 Uiso 1 1 calc R . .
C11 C 0.1488(3) 0.4136(3) 0.5830(3) 0.0418(9) Uani 1 1 d . . .
H11 H 0.1348 0.4362 0.6348 0.050 Uiso 1 1 calc R . .
C12 C 0.2401(3) 0.3826(3) 0.5464(3) 0.0434(9) Uani 1 1 d . . .
H12 H 0.2882 0.3832 0.5731 0.052 Uiso 1 1 calc R . .
C13 C 0.2581(3) 0.3503(3) 0.4681(3) 0.0377(8) Uani 1 1 d . . .
H13 H 0.3196 0.3299 0.4428 0.045 Uiso 1 1 calc R . .
C14 C -0.0482(3) 0.3586(2) 0.2043(2) 0.0332(7) Uani 1 1 d . . .
C15 C -0.1308(3) 0.3788(4) 0.1797(3) 0.0550(13) Uani 1 1 d . . .
H15 H -0.1879 0.3911 0.2203 0.066 Uiso 1 1 calc R . .
C16 C -0.1281(4) 0.3806(6) 0.0947(4) 0.079(2) Uani 1 1 d . . .
H16 H -0.1834 0.3943 0.0778 0.095 Uiso 1 1 calc R . .
C17 C -0.0439(4) 0.3624(5) 0.0350(3) 0.076(2) Uani 1 1 d . . .
H17 H -0.0408 0.3640 -0.0227 0.091 Uiso 1 1 calc R . .
C18 C 0.0358(3) 0.3416(4) 0.0627(3) 0.0506(11) Uani 1 1 d . . .
H18 H 0.0930 0.3289 0.0223 0.061 Uiso 1 1 calc R . .
C19 C 0.1067(2) 0.4893(2) 0.2632(2) 0.0270(6) Uani 1 1 d . . .
C20 C 0.0451(3) 0.5452(2) 0.2306(2) 0.0336(7) Uani 1 1 d . . .
H20 H -0.0121 0.5255 0.2264 0.040 Uiso 1 1 calc R . .
C21 C 0.0691(3) 0.6310(2) 0.2042(3) 0.0395(8) Uani 1 1 d . . .
H21 H 0.0278 0.6685 0.1821 0.047 Uiso 1 1 calc R . .
C22 C 0.1535(3) 0.6608(2) 0.2104(3) 0.0394(8) Uani 1 1 d . . .
H22 H 0.1691 0.7182 0.1923 0.047 Uiso 1 1 calc R . .
C23 C 0.2151(3) 0.6054(2) 0.2436(3) 0.0370(8) Uani 1 1 d . . .
H23 H 0.2717 0.6257 0.2484 0.044 Uiso 1 1 calc R . .
C24 C 0.1922(3) 0.5197(2) 0.2696(2) 0.0325(7) Uani 1 1 d . . .
H24 H 0.2338 0.4824 0.2914 0.039 Uiso 1 1 calc R . .
C31 C 0.1309(3) 0.1175(2) 0.2642(2) 0.0304(7) Uani 1 1 d . . .
C32 C 0.0363(3) 0.0989(2) 0.2915(2) 0.0316(7) Uani 1 1 d . . .
C33 C -0.0220(3) 0.0834(3) 0.2334(3) 0.0413(9) Uani 1 1 d . . .
H33A H -0.0131 0.0242 0.2224 0.050 Uiso 1 1 calc R . .
H33B H 0.0012 0.1196 0.1787 0.050 Uiso 1 1 calc R . .
C34 C -0.1286(3) 0.1020(3) 0.2718(3) 0.0514(11) Uani 1 1 d . . .
H34A H -0.1393 0.1630 0.2742 0.062 Uiso 1 1 calc R . .
H34B H -0.1644 0.0846 0.2357 0.062 Uiso 1 1 calc R . .
C35 C -0.1631(3) 0.0537(4) 0.3613(3) 0.0515(11) Uani 1 1 d . . .
H35A H -0.1503 -0.0071 0.3585 0.062 Uiso 1 1 calc R . .
H35B H -0.2321 0.0620 0.3834 0.062 Uiso 1 1 calc R . .
C36 C -0.1144(3) 0.0829(3) 0.4234(3) 0.0373(8) Uani 1 1 d . . .
H36A H -0.1471 0.1345 0.4443 0.045 Uiso 1 1 calc R . .
H36B H -0.1222 0.0389 0.4727 0.045 Uiso 1 1 calc R . .
C37 C -0.0090(3) 0.1009(2) 0.3847(2) 0.0309(7) Uani 1 1 d . . .
C38 C 0.0525(2) 0.1237(2) 0.4262(2) 0.0292(7) Uani 1 1 d . . .
C39 C 0.0370(3) 0.1384(2) 0.5166(2) 0.0296(7) Uani 1 1 d . . .
C40 C -0.0489(3) 0.1249(3) 0.5820(3) 0.0391(8) Uani 1 1 d . . .
H40 H -0.1016 0.1029 0.5715 0.047 Uiso 1 1 calc R . .
C41 C -0.0548(3) 0.1449(3) 0.6634(3) 0.0468(10) Uani 1 1 d . . .
H41 H -0.1118 0.1371 0.7077 0.056 Uiso 1 1 calc R . .
C42 C 0.0253(3) 0.1764(3) 0.6778(3) 0.0422(9) Uani 1 1 d . . .
H42 H 0.0230 0.1910 0.7314 0.051 Uiso 1 1 calc R . .
C43 C 0.1085(3) 0.1854(3) 0.6097(3) 0.0402(8) Uani 1 1 d . . .
H43 H 0.1630 0.2049 0.6194 0.048 Uiso 1 1 calc R . .
C44 C 0.1917(3) 0.1225(2) 0.1734(2) 0.0310(7) Uani 1 1 d . . .
C45 C 0.2186(4) 0.0490(3) 0.1341(3) 0.0455(10) Uani 1 1 d . . .
H45 H 0.1983 -0.0044 0.1643 0.055 Uiso 1 1 calc R . .
C46 C 0.2760(4) 0.0557(3) 0.0492(3) 0.0515(12) Uani 1 1 d . . .
H46 H 0.2947 0.0070 0.0218 0.062 Uiso 1 1 calc R . .
C47 C 0.3048(3) 0.1355(3) 0.0062(3) 0.0433(9) Uani 1 1 d . . .
H47 H 0.3437 0.1418 -0.0505 0.052 Uiso 1 1 calc R . .
C48 C 0.2746(3) 0.2065(2) 0.0490(2) 0.0337(7) Uani 1 1 d . . .
H48 H 0.2943 0.2603 0.0197 0.040 Uiso 1 1 calc R . .
C49 C 0.2555(2) 0.0673(2) 0.3735(2) 0.0313(7) Uani 1 1 d . . .
C50 C 0.2670(3) -0.0106(2) 0.3407(3) 0.0364(8) Uani 1 1 d . . .
H50 H 0.2296 -0.0228 0.3068 0.044 Uiso 1 1 calc R . .
C51 C 0.3356(3) -0.0708(3) 0.3592(3) 0.0486(11) Uani 1 1 d . . .
H51 H 0.3432 -0.1231 0.3378 0.058 Uiso 1 1 calc R . .
C52 C 0.3913(4) -0.0528(3) 0.4087(3) 0.0554(12) Uani 1 1 d . . .
H52 H 0.4363 -0.0931 0.4210 0.067 Uiso 1 1 calc R . .
C53 C 0.3809(3) 0.0254(3) 0.4407(3) 0.0527(11) Uani 1 1 d . . .
H53 H 0.4193 0.0375 0.4739 0.063 Uiso 1 1 calc R . .
C54 C 0.3133(3) 0.0854(3) 0.4231(3) 0.0406(9) Uani 1 1 d . . .
H54 H 0.3064 0.1378 0.4444 0.049 Uiso 1 1 calc R . .
N7 N 0.2490(2) 0.4029(2) 0.0964(2) 0.0328(6) Uani 1 1 d . . .
C70 C 0.3012(3) 0.4485(2) 0.0455(2) 0.0303(7) Uani 1 1 d . . .
C71 C 0.3721(2) 0.5007(2) -0.0190(2) 0.0288(7) Uani 1 1 d . . .
C72 C 0.3735(3) 0.5890(2) -0.0171(2) 0.0329(7) Uani 1 1 d . . .
H72 H 0.3271 0.6148 0.0247 0.039 Uiso 1 1 calc R . .
C73 C 0.4410(3) 0.4604(2) -0.0801(2) 0.0326(7) Uani 1 1 d . . .
H73 H 0.4392 0.4016 -0.0806 0.039 Uiso 1 1 calc R . .
N8 N 0.3447(2) 0.32162(19) 0.2508(2) 0.0318(6) Uani 1 1 d . . .
C80 C 0.4096(3) 0.3555(2) 0.2018(2) 0.0307(7) Uani 1 1 d . . .
C81 C 0.4867(2) 0.4033(2) 0.1394(2) 0.0300(7) Uani 1 1 d . . .
C82 C 0.5125(3) 0.5089(2) -0.1404(2) 0.0332(7) Uani 1 1 d . . .
H82 H 0.5597 0.4827 -0.1812 0.040 Uiso 1 1 calc R . .
C83 C 0.4443(3) 0.6381(2) -0.0778(2) 0.0331(7) Uani 1 1 d . . .
H83 H 0.4460 0.6969 -0.0776 0.040 Uiso 1 1 calc R . .
P10 P 0.41224(9) 0.79240(7) 0.12725(8) 0.0466(3) Uani 1 1 d . . .
F10 F 0.4792(2) 0.8331(2) 0.1717(2) 0.0695(9) Uani 1 1 d . . .
F11 F 0.4088(4) 0.8817(2) 0.0710(3) 0.0969(14) Uani 1 1 d . . .
F12 F 0.3451(3) 0.7518(3) 0.0831(3) 0.0813(11) Uani 1 1 d . . .
F13 F 0.4200(4) 0.7020(3) 0.1792(4) 0.122(2) Uani 1 1 d . . .
F14 F 0.5037(3) 0.7663(3) 0.0532(3) 0.1000(16) Uani 1 1 d . . .
F15 F 0.3197(2) 0.8158(3) 0.1995(3) 0.0969(15) Uani 1 1 d . . .
P20 P 0.76903(10) 0.62342(12) 0.18414(8) 0.0619(4) Uani 1 1 d . . .
F20 F 0.7933(5) 0.6882(3) 0.2413(3) 0.1100(17) Uani 1 1 d . . .
F21 F 0.7770(5) 0.6997(5) 0.1090(3) 0.154(3) Uani 1 1 d . . .
F22 F 0.7447(4) 0.5616(5) 0.1291(5) 0.168(4) Uani 1 1 d . . .
F23 F 0.7655(4) 0.5487(3) 0.2620(3) 0.1033(15) Uani 1 1 d . . .
F24 F 0.8782(3) 0.6006(4) 0.1488(3) 0.1078(17) Uani 1 1 d . . .
F25 F 0.6604(3) 0.6495(4) 0.2186(4) 0.133(2) Uani 1 1 d . . .
C100 C 0.4884(4) 0.0477(3) 0.1339(4) 0.0570(12) Uani 1 1 d . . .
H10A H 0.5006 0.0559 0.0719 0.068 Uiso 1 1 calc R . .
H10B H 0.4440 0.0008 0.1575 0.068 Uiso 1 1 calc R . .
Cl10 Cl 0.43513(8) 0.14160(7) 0.17513(7) 0.0476(2) Uani 1 1 d . . .
Cl11 Cl 0.59699(10) 0.01988(9) 0.15876(10) 0.0630(3) Uani 1 1 d . . .
C200 C 0.5810 0.1641 0.3110 0.117(3) Uani 1 1 d . . .
Cl20 Cl 0.5707 0.1861 0.4105 0.102(5) Uani 0.33 1 d P . .
Cl77 Cl 0.5915(10) 0.1735(8) 0.4051(6) 0.116(3) Uani 0.33 1 d P . .
Cl46 Cl 0.5249 0.2230 0.4069 0.170(7) Uani 0.33 1 d P . .
Cl21 Cl 0.6576 0.2328 0.2296 0.0607(6) Uani 0.50 1 d P . .
Cl45 Cl 0.6230 0.2953 0.2572 0.57(3) Uani 0.50 1 d P . .
C300 C 0.5214 0.5166 0.3464 0.104(3) Uani 1 1 d . . .
Cl30 Cl 0.3993 0.5285 0.3586 0.0810(5) Uani 1 1 d . . .
Cl31 Cl 0.5481 0.4055 0.3545 0.145(3) Uani 0.50 1 d P . .
Cl81 Cl 0.5480 0.4808 0.4327 0.252(7) Uani 0.50 1 d P . .
C400 C 0.6033 0.8185 0.3078 0.074 Uani 1 1 d . . .
Cl40 Cl 0.5351 0.7422 0.3888 0.131 Uani 1 1 d . . .
C600 C 1.1960 0.8558 0.0032 0.116 Uani 0.50 1 d P . .
C601 C 1.1032 0.8561 -0.0190 0.199 Uani 0.50 1 d P . .
Cl60 Cl 1.1122 0.8806 0.1054 0.107 Uani 0.50 1 d P . .
Cl51 Cl 1.0462 0.8658 0.0652 0.113 Uani 0.50 1 d P . .
Cl70 Cl 1.1727 0.7842 -0.0405 0.360 Uani 1 1 d . . .
Cl87 Cl 0.8381 0.9138 0.1647 0.148(3) Uani 0.50 1 d P . .
Cl88 Cl 0.8588 0.9341 0.1302 0.153(3) Uani 0.50 1 d P . .
C503 C 0.9332 0.8827 0.0484 0.093(5) Uani 0.50 1 d P . .
Cl48 Cl 0.6550 0.8934 0.3503 0.083 Uani 0.33 1 d P . .
C502 C 0.9288(6) 0.8997(7) -0.0068(5) 0.048(2) Uani 0.50 1 d P . .
Cl58 Cl 0.6535 0.8715 0.3631 0.107(2) Uani 0.33 1 d P . .
Cl68 Cl 0.6611 0.9005 0.3491 0.100(2) Uani 0.33 1 d P . .

loop_
_atom_site_aniso_label
_atom_site_aniso_U_11
_atom_site_aniso_U_22
_atom_site_aniso_U_33
_atom_site_aniso_U_23
_atom_site_aniso_U_13
_atom_site_aniso_U_12
Cu1 0.0274(2) 0.0280(2) 0.0208(2) -0.00286(15) -0.00216(15) 0.00261(15)
Cu2 0.0288(2) 0.0262(2) 0.0206(2) -0.00148(15) -0.00205(15) 0.00064(15)
P1 0.0267(4) 0.0254(4) 0.0188(4) -0.0020(3) -0.0025(3) 0.0019(3)
P2 0.0291(4) 0.0249(4) 0.0218(4) 0.0004(3) 0.0001(3) 0.0004(3)
N1 0.0335(15) 0.0416(17) 0.0248(14) -0.0070(12) -0.0073(12) 0.0049(12)
N2 0.0370(15) 0.0297(14) 0.0227(14) -0.0002(11) -0.0063(12) 0.0016(12)
N3 0.0284(13) 0.0307(14) 0.0217(13) -0.0020(11) -0.0020(11) 0.0025(11)
N4 0.0384(16) 0.0331(15) 0.0281(15) 0.0003(12) -0.0049(12) 0.0030(12)
C1 0.0269(15) 0.0289(16) 0.0259(16) -0.0044(12) -0.0029(13) 0.0016(12)
C2 0.0293(16) 0.0287(16) 0.0298(17) -0.0059(13) -0.0005(13) 0.0013(13)
C3 0.0328(19) 0.053(2) 0.038(2) -0.0059(18) 0.0012(16) -0.0033(17)
C4 0.035(2) 0.069(3) 0.047(3) -0.016(2) 0.0087(18) -0.006(2)
C5 0.048(2) 0.047(2) 0.040(2) -0.0062(18) 0.0122(19) -0.0104(19)
C6 0.042(2) 0.0365(19) 0.0259(17) -0.0059(14) 0.0057(15) -0.0030(15)
C7 0.0350(17) 0.0261(15) 0.0235(16) -0.0021(12) 0.0012(13) 0.0021(13)
C8 0.0356(17) 0.0248(15) 0.0198(15) -0.0033(12) -0.0031(12) 0.0032(12)
C9 0.0410(18) 0.0234(15) 0.0202(15) -0.0007(12) -0.0056(13) 0.0011(13)
C10 0.051(2) 0.0311(17) 0.0224(16) -0.0053(13) -0.0057(15) 0.0068(15)
C11 0.060(3) 0.041(2) 0.0254(18) -0.0081(15) -0.0127(17) 0.0010(18)
C12 0.056(2) 0.046(2) 0.0308(19) -0.0063(16) -0.0176(18) -0.0007(19)
C13 0.042(2) 0.042(2) 0.0287(18) -0.0049(15) -0.0103(15) -0.0004(16)
C14 0.0302(17) 0.0371(18) 0.0304(18) -0.0062(14) -0.0059(14) 0.0032(14)
C15 0.037(2) 0.092(4) 0.039(2) -0.021(2) -0.0122(18) 0.018(2)
C16 0.052(3) 0.148(6) 0.046(3) -0.029(3) -0.028(2) 0.039(4)
C17 0.056(3) 0.145(6) 0.033(2) -0.025(3) -0.022(2) 0.030(3)
C18 0.043(2) 0.080(3) 0.029(2) -0.013(2) -0.0094(17) 0.015(2)
C19 0.0323(16) 0.0262(15) 0.0192(14) -0.0026(11) -0.0032(12) 0.0024(12)
C20 0.0350(18) 0.0304(17) 0.0342(18) -0.0013(14) -0.0103(15) 0.0032(14)
C21 0.047(2) 0.0301(18) 0.039(2) 0.0041(15) -0.0143(17) 0.0060(15)
C22 0.048(2) 0.0264(17) 0.038(2) -0.0004(14) -0.0054(17) -0.0044(15)
C23 0.0388(19) 0.0308(17) 0.039(2) -0.0038(15) -0.0071(16) -0.0057(14)
C24 0.0327(17) 0.0299(17) 0.0325(18) -0.0014(14) -0.0073(14) 0.0014(13)
C31 0.0376(18) 0.0255(15) 0.0235(16) -0.0014(12) -0.0029(13) 0.0025(13)
C32 0.0351(17) 0.0249(15) 0.0301(17) -0.0018(13) -0.0036(14) 0.0027(13)
C33 0.043(2) 0.043(2) 0.036(2) -0.0074(16) -0.0085(17) 0.0013(17)
C34 0.044(2) 0.061(3) 0.050(3) -0.010(2) -0.014(2) 0.002(2)
C35 0.039(2) 0.063(3) 0.049(3) -0.007(2) -0.0053(19) -0.008(2)
C36 0.0339(18) 0.0359(19) 0.0352(19) -0.0033(15) 0.0002(15) -0.0011(14)
C37 0.0331(17) 0.0230(15) 0.0305(17) -0.0013(13) -0.0011(14) 0.0019(12)
C38 0.0311(16) 0.0237(15) 0.0243(16) 0.0012(12) 0.0026(13) 0.0020(12)
C39 0.0364(17) 0.0233(15) 0.0215(15) 0.0005(12) 0.0005(13) 0.0038(13)
C40 0.041(2) 0.040(2) 0.0280(18) -0.0027(15) 0.0033(15) -0.0048(16)
C41 0.055(2) 0.046(2) 0.0274(19) -0.0037(16) 0.0076(17) -0.0047(19)
C42 0.059(3) 0.039(2) 0.0238(17) -0.0040(15) -0.0054(17) 0.0039(18)
C43 0.049(2) 0.0369(19) 0.0325(19) 0.0012(15) -0.0118(17) 0.0009(16)
C44 0.0353(17) 0.0278(16) 0.0241(16) -0.0008(13) -0.0015(13) 0.0023(13)
C45 0.062(3) 0.0309(18) 0.032(2) -0.0035(15) 0.0040(18) 0.0046(17)
C46 0.070(3) 0.036(2) 0.035(2) -0.0092(17) 0.006(2) 0.010(2)
C47 0.048(2) 0.047(2) 0.0247(18) -0.0064(16) 0.0053(16) 0.0068(18)
C48 0.0364(18) 0.0355(18) 0.0226(16) -0.0019(13) -0.0002(14) 0.0030(14)
C49 0.0284(16) 0.0298(16) 0.0268(16) 0.0021(13) 0.0026(13) 0.0024(13)
C50 0.0356(18) 0.0295(17) 0.0359(19) -0.0004(14) -0.0002(15) 0.0027(14)
C51 0.045(2) 0.038(2) 0.051(3) -0.0056(18) 0.0020(19) 0.0135(17)
C52 0.048(2) 0.057(3) 0.052(3) -0.004(2) -0.008(2) 0.027(2)
C53 0.044(2) 0.065(3) 0.049(3) -0.008(2) -0.016(2) 0.015(2)
C54 0.042(2) 0.040(2) 0.037(2) -0.0047(16) -0.0072(16) 0.0075(16)
N7 0.0333(15) 0.0353(15) 0.0254(14) -0.0022(12) -0.0024(12) -0.0007(12)
C70 0.0313(16) 0.0327(17) 0.0255(16) -0.0029(13) -0.0068(13) 0.0001(13)
C71 0.0290(16) 0.0321(16) 0.0229(15) 0.0004(13) -0.0052(13) -0.0040(13)
C72 0.0349(18) 0.0325(17) 0.0268(17) -0.0050(13) -0.0016(14) -0.0003(14)
C73 0.0359(18) 0.0295(16) 0.0296(17) -0.0034(13) -0.0050(14) -0.0036(14)
N8 0.0326(15) 0.0305(14) 0.0284(15) -0.0024(12) -0.0036(12) 0.0004(12)
C80 0.0333(17) 0.0301(16) 0.0267(17) -0.0012(13) -0.0068(14) -0.0006(13)
C81 0.0297(16) 0.0359(17) 0.0219(15) 0.0016(13) -0.0052(13) -0.0045(13)
C82 0.0321(17) 0.0353(18) 0.0273(17) -0.0061(14) -0.0002(14) -0.0012(14)
C83 0.0368(18) 0.0291(16) 0.0292(17) -0.0028(13) -0.0039(14) -0.0001(14)
P10 0.0436(6) 0.0388(5) 0.0508(7) -0.0125(5) 0.0006(5) -0.0065(4)
F10 0.0592(18) 0.086(2) 0.068(2) -0.0111(17) -0.0211(16) -0.0159(16)
F11 0.139(4) 0.056(2) 0.111(3) 0.017(2) -0.069(3) -0.021(2)
F12 0.069(2) 0.096(3) 0.080(2) -0.049(2) -0.0016(18) -0.0275(19)
F13 0.096(3) 0.074(3) 0.181(6) 0.051(3) -0.042(3) -0.030(2)
F14 0.057(2) 0.105(3) 0.123(4) -0.067(3) 0.025(2) -0.018(2)
F15 0.0509(18) 0.158(4) 0.085(3) -0.078(3) 0.0044(17) -0.003(2)
P20 0.0468(7) 0.1042(12) 0.0337(6) -0.0135(7) -0.0124(5) 0.0203(7)
F20 0.176(5) 0.080(3) 0.098(3) -0.009(2) -0.078(4) 0.001(3)
F21 0.153(5) 0.213(7) 0.055(2) 0.029(3) -0.012(3) 0.110(5)
F22 0.139(5) 0.243(7) 0.207(7) -0.175(6) -0.137(5) 0.109(5)
F23 0.162(5) 0.080(3) 0.063(2) -0.007(2) -0.022(3) -0.017(3)
F24 0.0502(19) 0.158(4) 0.097(3) 0.017(3) -0.015(2) 0.027(2)
F25 0.064(2) 0.143(5) 0.168(5) -0.072(4) 0.021(3) 0.021(3)
C100 0.063(3) 0.050(3) 0.059(3) -0.020(2) -0.016(2) 0.006(2)
Cl10 0.0470(5) 0.0445(5) 0.0470(6) -0.0075(4) -0.0071(4) 0.0027(4)
Cl11 0.0583(7) 0.0610(7) 0.0665(8) -0.0188(6) -0.0111(6) 0.0139(6)
C200 0.134(8) 0.160(9) 0.060(4) -0.006(5) -0.029(5) -0.052(7)
Cl20 0.210(13) 0.080(5) 0.024(2) 0.008(2) -0.039(4) -0.077(7)
Cl77 0.128(6) 0.118(7) 0.113(7) 0.036(5) -0.065(6) -0.052(6)
Cl46 0.120(7) 0.250(17) 0.152(10) -0.094(11) -0.020(7) -0.030(9)
Cl21 0.0593(14) 0.0773(17) 0.0437(12) 0.0095(12) -0.0175(11) -0.0149(12)
Cl45 0.41(2) 0.93(6) 0.41(3) 0.43(3) -0.34(2) -0.44(3)
C300 0.075(5) 0.116(7) 0.132(8) -0.017(6) -0.045(5) -0.012(4)
Cl30 0.0681(9) 0.1196(14) 0.0486(7) -0.0192(8) -0.0080(6) 0.0250(9)
Cl31 0.123(4) 0.086(3) 0.286(9) -0.061(4) -0.143(5) 0.048(3)
Cl81 0.145(6) 0.49(2) 0.119(5) 0.006(9) -0.067(5) 0.055(9)
C400 0.083 0.073 0.058 -0.019 -0.005 0.011
Cl40 0.147 0.076 0.106 0.002 0.048 0.041
C600 0.089 0.206 0.057 -0.033 -0.019 -0.002
C601 0.210 0.072 0.273 -0.025 -0.003 0.004
Cl60 0.113 0.105 0.099 -0.003 -0.030 -0.005
Cl51 0.106 0.122 0.095 -0.002 -0.012 -0.007
Cl70 0.463 0.295 0.364 -0.175 -0.142 0.087
Cl87 0.110(4) 0.195(7) 0.146(6) -0.015(5) -0.060(4) 0.038(4)
Cl88 0.161(6) 0.179(7) 0.155(6) -0.069(5) -0.080(5) -0.001(5)
C503 0.073(8) 0.109(12) 0.113(14) -0.068(11) -0.031(9) 0.020(8)
Cl48 0.066 0.109 0.085 -0.033 -0.032 0.009
C502 0.036(4) 0.098(7) 0.009(3) 0.000(4) -0.013(3) 0.012(4)
Cl58 0.057(3) 0.162(7) 0.111(6) -0.057(5) -0.024(3) 0.025(3)
Cl68 0.089(5) 0.123(5) 0.129(6) -0.064(4) -0.079(5) 0.024(3)

loop_
_geom_bond_atom_site_label_1
_geom_bond_atom_site_label_2
_geom_bond_distance
_geom_bond_site_symmetry_2
_geom_bond_publ_flag
Cu1 N3 2.029(3) . ?
Cu1 N1 2.052(3) . ?
Cu1 N7 2.089(3) . ?
Cu1 P1 2.2935(10) . ?
Cu1 Cu2 2.6117(9) . ?
Cu2 N8 1.998(3) . ?
Cu2 N2 2.049(3) . ?
Cu2 P2 2.2459(11) . ?
Cu2 P1 2.3858(11) . ?
P1 C1 1.812(4) . ?
P1 C8 1.825(3) . ?
P1 C19 1.830(3) . ?
P2 C31 1.797(4) . ?
P2 C38 1.814(3) . ?
P2 C49 1.824(4) . ?
N1 C18 1.341(5) . ?
N1 C14 1.365(5) . ?
N2 C13 1.332(5) . ?
N2 C9 1.359(5) . ?
N3 C48 1.345(4) . ?
N3 C44 1.354(5) . ?
N4 C43 1.337(5) . ?
N4 C39 1.344(5) . ?
C1 C2 1.371(5) . ?
C1 C14 1.463(5) . ?
C2 C7 1.468(5) . ?
C2 C3 1.507(5) . ?
C3 C4 1.520(6) . ?
C4 C5 1.503(8) . ?
C5 C6 1.530(6) . ?
C6 C7 1.511(5) . ?
C7 C8 1.358(5) . ?
C8 C9 1.464(5) . ?
C9 C10 1.402(5) . ?
C10 C11 1.382(6) . ?
C11 C12 1.381(7) . ?
C12 C13 1.395(6) . ?
C14 C15 1.385(6) . ?
C15 C16 1.377(7) . ?
C16 C17 1.370(8) . ?
C17 C18 1.371(7) . ?
C19 C20 1.385(5) . ?
C19 C24 1.398(5) . ?
C20 C21 1.391(5) . ?
C21 C22 1.378(6) . ?
C22 C23 1.386(6) . ?
C23 C24 1.387(5) . ?
C31 C32 1.355(5) . ?
C31 C44 1.484(5) . ?
C32 C37 1.478(5) . ?
C32 C33 1.501(6) . ?
C33 C34 1.522(6) . ?
C34 C35 1.508(7) . ?
C35 C36 1.532(7) . ?
C36 C37 1.506(5) . ?
C37 C38 1.365(5) . ?
C38 C39 1.480(5) . ?
C39 C40 1.392(5) . ?
C40 C41 1.389(6) . ?
C41 C42 1.388(7) . ?
C42 C43 1.384(6) . ?
C44 C45 1.386(5) . ?
C45 C46 1.389(6) . ?
C46 C47 1.374(6) . ?
C47 C48 1.386(6) . ?
C49 C50 1.391(5) . ?
C49 C54 1.395(6) . ?
C50 C51 1.404(6) . ?
C51 C52 1.370(8) . ?
C52 C53 1.390(8) . ?
C53 C54 1.388(6) . ?
N7 C70 1.145(5) . ?
C70 C71 1.439(5) . ?
C71 C73 1.389(5) . ?
C71 C72 1.397(5) . ?
C72 C83 1.386(5) . ?
C73 C82 1.384(5) . ?
N8 C80 1.147(5) . ?
C80 C81 1.441(5) . ?
C81 C82 1.386(5) 2_665 ?
C81 C83 1.403(5) 2_665 ?
C82 C81 1.386(5) 2_665 ?
C83 C81 1.403(5) 2_665 ?
P10 F13 1.567(4) . ?
P10 F11 1.574(4) . ?
P10 F15 1.576(3) . ?
P10 F12 1.585(4) . ?
P10 F10 1.588(3) . ?
P10 F14 1.594(4) . ?
P20 F22 1.538(5) . ?
P20 F24 1.563(4) . ?
P20 F25 1.567(4) . ?
P20 F21 1.575(5) . ?
P20 F23 1.598(5) . ?
P20 F20 1.599(5) . ?
C100 Cl10 1.757(5) . ?
C100 Cl11 1.762(6) . ?
C200 Cl77 1.620(9) . ?
C200 Cl20 1.6748(5) . ?
C200 Cl21 1.7466(4) . ?
C200 Cl46 1.8878(4) . ?
C200 Cl45 2.1761(6) . ?
Cl20 Cl46 0.8680(2) . ?
Cl77 Cl46 1.205(17) . ?
Cl21 Cl45 1.1674(3) . ?
C300 Cl81 1.5911(4) . ?
C300 Cl30 1.7327(6) . ?
C300 Cl31 1.7652(5) . ?
Cl31 Cl81 1.8668(4) . ?
Cl81 Cl81 2.3765(6) 2_666 ?
C400 Cl58 1.6515(3) . ?
C400 Cl48 1.7574(4) . ?
C400 Cl40 1.7616(3) . ?
C400 Cl68 1.8823(4) . ?
C600 C601 1.5007(5) . ?
C600 Cl70 1.5237(3) . ?
C600 Cl60 1.8364(4) . ?
C600 Cl51 2.1267(7) . ?
C601 Cl51 1.4092(4) . ?
C601 Cl70 1.4848(3) . ?
C601 Cl60 2.1683(6) . ?
Cl60 Cl51 1.3609(3) . ?
Cl51 C503 1.7467(6) . ?
Cl87 Cl88 0.61028(13) . ?
Cl87 C503 2.1027(5) . ?
Cl88 C503 1.7258(3) . ?
C503 C502 0.926(7) . ?
